data_4064865
loop_
_publ_author_name
'Weismann, Daniel'
'Saurenz, Dirk'
'Boese, Roland'
'Bl\"aser, Dieter'
'Wolmersh\"auser, Gotthelf'
'Sun, Yu'
'Sitzmann, Helmut'

_publ_section_title
;
 Cyclopentadiene Alkylation and Nickel Complexes with Tri-, Tetra-, or
 Pentaisopropylcyclopentadienide or an Even Bulkier Lithium
 Alkylcyclopentadienide
;
_journal_issue 23
_journal_name_full Organometallics
_journal_page_first 6351
_journal_paper_doi 10.1021/om200372j
_journal_volume 30
_journal_year 2011
_chemical_formula_sum 'C30 H42 Br N Ni'
_chemical_formula_weight 555.27
_chemical_name_systematic
;
 ?
;
_space_group_IT_number 9
_symmetry_cell_setting monoclinic
_symmetry_space_group_name_Hall 'C -2yc'
_symmetry_space_group_name_H-M 'C 1 c 1'
_atom_sites_solution_hydrogens geom
_atom_sites_solution_primary direct
_atom_sites_solution_secondary difmap
_audit_creation_method SHELXL-97
_cell_angle_alpha 90.00
_cell_angle_beta 100.440(5)
_cell_angle_gamma 90.00
_cell_formula_units_Z 16
_cell_length_a 17.5710(6)
_cell_length_b 17.2638(8)
_cell_length_c 37.9120(25)
_cell_measurement_reflns_used 5581
_cell_measurement_temperature 150(2)
_cell_measurement_theta_max 62.8726
_cell_measurement_theta_min 3.6191
_cell_volume 11309.9(10)
_computing_cell_refinement 'CrysAlis RED, Oxford Diffraction Ltd.'
_computing_data_collection 'CrysAlis CCD, Oxford Diffraction Ltd.'
_computing_data_reduction 'CrysAlis RED, Oxford Diffraction Ltd.'
_computing_structure_refinement 'SHELXL-97 (Sheldrick, 2008)'
_computing_structure_solution 'SHELXS-97 (Sheldrick, 2008)'
_diffrn_ambient_temperature 150(2)
_diffrn_detector_area_resol_mean 16.1399
_diffrn_measured_fraction_theta_full 0.981
_diffrn_measured_fraction_theta_max 0.981
_diffrn_measurement_device_type 'Goniometer Xcalibur, detector: Sapphire3 (Gemini ultra Cu)'
_diffrn_measurement_method '\w and \p scans'
_diffrn_radiation_monochromator mirror
_diffrn_radiation_source 'Enhance Ultra (Cu) X-ray Source'
_diffrn_radiation_type CuK\a
_diffrn_radiation_wavelength 1.54184
_diffrn_reflns_av_R_equivalents 0.0846
_diffrn_reflns_av_sigmaI/netI 0.0852
_diffrn_reflns_limit_h_max 20
_diffrn_reflns_limit_h_min -20
_diffrn_reflns_limit_k_max 19
_diffrn_reflns_limit_k_min -19
_diffrn_reflns_limit_l_max 43
_diffrn_reflns_limit_l_min -43
_diffrn_reflns_number 55373
_diffrn_reflns_theta_full 63.25
_diffrn_reflns_theta_max 63.25
_diffrn_reflns_theta_min 3.62
_exptl_absorpt_coefficient_mu 2.753
_exptl_absorpt_correction_T_max 1.00000
_exptl_absorpt_correction_T_min 0.64007
_exptl_absorpt_correction_type multi-scan
_exptl_absorpt_process_details
;
CrysAlisPro, Oxford Diffraction Ltd.,
Version 1.171.33.34d (release 27-02-2009 CrysAlis171 .NET)
(compiled Feb 27 2009,15:38:38)
Empirical absorption correction using spherical harmonics,
 implemented in SCALE3 ABSPACK scaling algorithm.
;
_exptl_crystal_colour red
_exptl_crystal_density_diffrn 1.304
_exptl_crystal_density_method 'not measured'
_exptl_crystal_description 'transparent block'
_exptl_crystal_F_000 4672
_exptl_crystal_size_max 0.11
_exptl_crystal_size_mid 0.10
_exptl_crystal_size_min 0.04
_refine_diff_density_max 1.936
_refine_diff_density_min -0.561
_refine_diff_density_rms 0.083
_refine_ls_abs_structure_details 'Flack H D (1983), Acta Cryst. A39, 876-881'
_refine_ls_abs_structure_Flack 0.79(2)
_refine_ls_extinction_method none
_refine_ls_goodness_of_fit_ref 0.945
_refine_ls_hydrogen_treatment constr
_refine_ls_matrix_type full
_refine_ls_number_parameters 1230
_refine_ls_number_reflns 16507
_refine_ls_number_restraints 2
_refine_ls_restrained_S_all 0.944
_refine_ls_R_factor_all 0.0812
_refine_ls_R_factor_gt 0.0529
_refine_ls_shift/su_max 0.001
_refine_ls_shift/su_mean 0.000
_refine_ls_structure_factor_coef Fsqd
_refine_ls_weighting_details 'calc w=1/[\s^2^(Fo^2^)+(0.0727P)^2^+0.0000P] where P=(Fo^2^+2Fc^2^)/3'
_refine_ls_weighting_scheme calc
_refine_ls_wR_factor_gt 0.1278
_refine_ls_wR_factor_ref 0.1387
_reflns_number_gt 11290
_reflns_number_total 16507
_reflns_threshold_expression >2\s(I)
_cod_data_source_file om200372j_si_006.cif
_cod_data_source_block 09174o
_cod_depositor_comments
;
The following automatic conversions were performed:

'_symmetry_cell_setting' value 'Monoclinic' changed to 'monoclinic'
according to /home/saulius/struct/CIF-dictionaries/cif_core.dic
dictionary named 'cif_core.dic' version 2.4.1 from 2010-06-29.

Automatic conversion script
Id: cif_fix_values 1715 2011-07-08 13:25:40Z adriana 
;
_cod_original_sg_symbol_H-M 'C c'
_cod_database_code 4064865

loop_
_symmetry_equiv_pos_as_xyz
'x, y, z'
'x, -y, z+1/2'
'x+1/2, y+1/2, z'
'x+1/2, -y+1/2, z+1/2'

loop_
_atom_site_label
_atom_site_type_symbol
_atom_site_fract_x
_atom_site_fract_y
_atom_site_fract_z
_atom_site_U_iso_or_equiv
_atom_site_adp_type
_atom_site_occupancy
_atom_site_symmetry_multiplicity
_atom_site_calc_flag
_atom_site_refinement_flags
C1 C 0.3715(6) -0.0359(6) 0.3372(3) 0.021(2) Uani 1 1 d .
C2 C 0.3844(5) -0.0075(4) 0.3027(2) 0.0287(18) Uani 1 1 d .
C3 C 0.3154(5) -0.0221(5) 0.2767(3) 0.029(2) Uani 1 1 d .
C4 C 0.2616(5) -0.0661(4) 0.2956(2) 0.0298(19) Uani 1 1 d .
C5 C 0.2986(4) -0.0732(4) 0.3326(2) 0.0257(17) Uani 1 1 d .
C6 C 0.2818(6) -0.5557(6) 0.3987(3) 0.054(3) Uani 1 1 d .
H6A H 0.2304 -0.5775 0.3990 0.082 Uiso 1 1 calc R
H6B H 0.2763 -0.5060 0.3860 0.082 Uiso 1 1 calc R
H6C H 0.3089 -0.5478 0.4234 0.082 Uiso 1 1 calc R
C7 C 0.3319(5) -0.6829(5) 0.3973(3) 0.044(3) Uani 1 1 d .
H7A H 0.3547 -0.7191 0.3822 0.066 Uiso 1 1 calc R
H7B H 0.2806 -0.7014 0.4000 0.066 Uiso 1 1 calc R
H7C H 0.3653 -0.6795 0.4209 0.066 Uiso 1 1 calc R
C8 C 0.3970(5) -0.5707(5) 0.3734(2) 0.036(2) Uani 1 1 d .
H8 H 0.4115 -0.5303 0.3923 0.043 Uiso 1 1 calc R
C9 C 0.3816(6) -0.5281(6) 0.3381(3) 0.023(2) Uani 1 1 d .
C10 C 0.4298(4) -0.0327(5) 0.3721(2) 0.0285(18) Uani 1 1 d .
H10 H 0.3996 -0.0403 0.3918 0.034 Uiso 1 1 calc R
C11 C 0.4191(7) 0.0963(5) 0.3954(3) 0.051(3) Uani 1 1 d .
H11A H 0.4347 0.0882 0.4213 0.076 Uiso 1 1 calc R
H11B H 0.3639 0.0845 0.3882 0.076 Uiso 1 1 calc R
H11C H 0.4285 0.1504 0.3896 0.076 Uiso 1 1 calc R
C12 C 0.5439(6) 0.0537(6) 0.3887(3) 0.042(3) Uani 1 1 d .
H12A H 0.5612 0.1043 0.3815 0.063 Uiso 1 1 calc R
H12B H 0.5705 0.0126 0.3779 0.063 Uiso 1 1 calc R
H12C H 0.5558 0.0491 0.4149 0.063 Uiso 1 1 calc R
C16 C 0.4276(7) -0.3728(6) 0.3880(3) 0.045(3) Uani 1 1 d .
H16A H 0.3805 -0.3445 0.3775 0.068 Uiso 1 1 calc R
H16B H 0.4631 -0.3378 0.4033 0.068 Uiso 1 1 calc R
H16C H 0.4140 -0.4160 0.4025 0.068 Uiso 1 1 calc R
C17 C 0.5425(6) -0.4423(6) 0.3747(3) 0.042(3) Uani 1 1 d .
H17A H 0.5727 -0.4084 0.3928 0.063 Uiso 1 1 calc R
H17B H 0.5717 -0.4519 0.3554 0.063 Uiso 1 1 calc R
H17C H 0.5325 -0.4916 0.3859 0.063 Uiso 1 1 calc R
C18 C 0.4652(5) -0.4031(5) 0.3591(2) 0.035(2) Uani 1 1 d .
H18 H 0.4781 -0.3571 0.3453 0.042 Uiso 1 1 calc R
C19 C 0.4141(4) -0.4559(4) 0.3322(2) 0.0275(18) Uani 1 1 d .
C20 C 0.4567(5) 0.0330(5) 0.2960(2) 0.038(2) Uani 1 1 d .
H20 H 0.4952 0.0289 0.3189 0.046 Uiso 1 1 calc R
C21 C 0.4441(7) 0.1208(6) 0.2885(3) 0.052(3) Uani 1 1 d .
H21A H 0.3999 0.1281 0.2689 0.078 Uiso 1 1 calc R
H21B H 0.4906 0.1430 0.2817 0.078 Uiso 1 1 calc R
H21C H 0.4337 0.1466 0.3102 0.078 Uiso 1 1 calc R
C22 C 0.4941(5) -0.0060(5) 0.2670(3) 0.048(2) Uani 1 1 d .
H22A H 0.4952 -0.0622 0.2707 0.072 Uiso 1 1 calc R
H22B H 0.5471 0.0133 0.2686 0.072 Uiso 1 1 calc R
H22C H 0.4639 0.0061 0.2433 0.072 Uiso 1 1 calc R
C26 C 0.3824(6) -0.2883(5) 0.2894(3) 0.044(2) Uani 1 1 d .
H26A H 0.3261 -0.2909 0.2872 0.066 Uiso 1 1 calc R
H26B H 0.3962 -0.2445 0.2753 0.066 Uiso 1 1 calc R
H26C H 0.4062 -0.2814 0.3146 0.066 Uiso 1 1 calc R
C27 C 0.5002(6) -0.3627(5) 0.2750(3) 0.043(2) Uani 1 1 d .
H27A H 0.5290 -0.3596 0.2996 0.064 Uiso 1 1 calc R
H27B H 0.5131 -0.3179 0.2612 0.064 Uiso 1 1 calc R
H27C H 0.5141 -0.4105 0.2637 0.064 Uiso 1 1 calc R
C28 C 0.4115(6) -0.3626(5) 0.2754(3) 0.038(2) Uani 1 1 d .
H28 H 0.3849 -0.3674 0.2499 0.045 Uiso 1 1 calc R
C29 C 0.3895(4) -0.4358(4) 0.2948(2) 0.0273(18) Uani 1 1 d .
C30 C 0.3038(7) -0.0020(7) 0.2366(3) 0.033(3) Uani 1 1 d .
H30 H 0.3502 0.0283 0.2328 0.040 Uiso 1 1 calc R
C31 C 0.2306(8) 0.0528(7) 0.2255(4) 0.049(3) Uani 1 1 d .
H31A H 0.2261 0.0680 0.2004 0.073 Uiso 1 1 calc R
H31B H 0.2367 0.0991 0.2407 0.073 Uiso 1 1 calc R
H31C H 0.1837 0.0249 0.2288 0.073 Uiso 1 1 calc R
C32 C 0.3018(6) -0.0755(5) 0.2143(2) 0.043(2) Uani 1 1 d .
H32A H 0.3520 -0.1016 0.2199 0.065 Uiso 1 1 calc R
H32B H 0.2906 -0.0622 0.1887 0.065 Uiso 1 1 calc R
H32C H 0.2613 -0.1101 0.2199 0.065 Uiso 1 1 calc R
C36 C 0.2465(7) -0.4321(6) 0.2260(3) 0.039(3) Uani 1 1 d .
H36A H 0.2746 -0.3828 0.2295 0.058 Uiso 1 1 calc R
H36B H 0.2061 -0.4327 0.2408 0.058 Uiso 1 1 calc R
H36C H 0.2228 -0.4378 0.2007 0.058 Uiso 1 1 calc R
C37 C 0.3631(5) -0.5128(5) 0.2148(2) 0.043(2) Uani 1 1 d .
H37A H 0.3994 -0.4692 0.2178 0.065 Uiso 1 1 calc R
H37B H 0.3377 -0.5165 0.1896 0.065 Uiso 1 1 calc R
H37C H 0.3913 -0.5609 0.2220 0.065 Uiso 1 1 calc R
C38 C 0.3042(7) -0.5006(7) 0.2375(3) 0.035(3) Uani 1 1 d .
H38 H 0.2716 -0.5485 0.2345 0.042 Uiso 1 1 calc R
C39 C 0.3403(5) -0.4973(5) 0.2776(3) 0.029(2) Uani 1 1 d .
C40 C 0.1840(5) -0.0962(5) 0.2777(2) 0.033(2) Uani 1 1 d .
H40 H 0.1773 -0.0804 0.2520 0.039 Uiso 1 1 calc R
C41 C 0.1158(5) -0.0601(5) 0.2925(3) 0.043(2) Uani 1 1 d .
H41A H 0.1185 -0.0761 0.3175 0.064 Uiso 1 1 calc R
H41B H 0.0668 -0.0777 0.2781 0.064 Uiso 1 1 calc R
H41C H 0.1188 -0.0035 0.2913 0.064 Uiso 1 1 calc R
C42 C 0.1819(5) -0.1846(5) 0.2781(3) 0.045(2) Uani 1 1 d .
H42A H 0.2244 -0.2049 0.2673 0.067 Uiso 1 1 calc R
H42B H 0.1324 -0.2027 0.2644 0.067 Uiso 1 1 calc R
H42C H 0.1877 -0.2029 0.3029 0.067 Uiso 1 1 calc R
C46 C 0.2061(6) -0.6215(6) 0.2930(3) 0.051(3) Uani 1 1 d .
H46A H 0.1922 -0.5964 0.3141 0.076 Uiso 1 1 calc R
H46B H 0.1806 -0.6721 0.2894 0.076 Uiso 1 1 calc R
H46C H 0.1893 -0.5890 0.2718 0.076 Uiso 1 1 calc R
C47 C 0.3168(6) -0.6833(4) 0.2686(2) 0.044(2) Uani 1 1 d .
H47A H 0.3014 -0.6573 0.2454 0.065 Uiso 1 1 calc R
H47B H 0.2907 -0.7335 0.2680 0.065 Uiso 1 1 calc R
H47C H 0.3730 -0.6912 0.2733 0.065 Uiso 1 1 calc R
C48 C 0.2938(5) -0.6324(5) 0.2987(2) 0.038(2) Uani 1 1 d .
H48 H 0.3084 -0.6625 0.3215 0.045 Uiso 1 1 calc R
C49 C 0.3384(4) -0.5566(4) 0.3043(2) 0.0268(18) Uani 1 1 d .
C50 C 0.2602(4) -0.1134(4) 0.3615(2) 0.0326(19) Uani 1 1 d .
H50 H 0.2098 -0.1349 0.3488 0.039 Uiso 1 1 calc R
C51 C 0.2420(6) -0.0596(6) 0.3888(3) 0.042(3) Uani 1 1 d .
H51A H 0.2061 -0.0846 0.4023 0.063 Uiso 1 1 calc R
H51B H 0.2180 -0.0128 0.3771 0.063 Uiso 1 1 calc R
H51C H 0.2897 -0.0457 0.4052 0.063 Uiso 1 1 calc R
C52 C 0.3094(6) -0.1827(5) 0.3778(3) 0.044(3) Uani 1 1 d .
H52A H 0.3573 -0.1637 0.3927 0.066 Uiso 1 1 calc R
H52B H 0.3221 -0.2153 0.3586 0.066 Uiso 1 1 calc R
H52C H 0.2801 -0.2131 0.3927 0.066 Uiso 1 1 calc R
C60 C 0.4917(5) -0.0968(5) 0.3768(2) 0.0281(19) Uani 1 1 d .
C61 C 0.5088(4) -0.1381(5) 0.3484(3) 0.029(2) Uani 1 1 d .
H61 H 0.4839 -0.1252 0.3248 0.035 Uiso 1 1 calc R
C62 C 0.5618(7) -0.1987(6) 0.3535(3) 0.035(3) Uani 1 1 d .
H62 H 0.5699 -0.2276 0.3332 0.042 Uiso 1 1 calc R
C63 C 0.5976(7) -0.2160(6) 0.3822(3) 0.042(3) Uani 1 1 d .
H63 H 0.6354 -0.2557 0.3832 0.050 Uiso 1 1 calc R
C64 C 0.5864(5) -0.1778(6) 0.4183(3) 0.024(2) Uani 1 1 d .
C65 C 0.5283(6) -0.1203(6) 0.4129(3) 0.033(3) Uani 1 1 d .
C66 C 0.6264(7) -0.1995(6) 0.4502(3) 0.036(3) Uani 1 1 d .
H66 H 0.6631 -0.2403 0.4515 0.044 Uiso 1 1 calc R
C67 C 0.6150(7) -0.1633(6) 0.4809(4) 0.040(3) Uani 1 1 d .
H67 H 0.6465 -0.1746 0.5035 0.048 Uiso 1 1 calc R
C68 C 0.5441(6) -0.0992(6) 0.4772(3) 0.034(3) Uani 1 1 d .
H68 H 0.5281 -0.0765 0.4975 0.041 Uiso 1 1 calc R
C69 C 0.5130(6) -0.0826(6) 0.4456(3) 0.040(3) Uani 1 1 d .
H69 H 0.4761 -0.0418 0.4426 0.047 Uiso 1 1 calc R
C70 C 0.4661(5) -0.6270(5) 0.3772(3) 0.035(2) Uani 1 1 d .
C71 C 0.4857(6) -0.6645(5) 0.3476(3) 0.037(2) Uani 1 1 d .
H71 H 0.4568 -0.6547 0.3243 0.045 Uiso 1 1 calc R
C72 C 0.5470(6) -0.7161(5) 0.3519(3) 0.028(2) Uani 1 1 d .
H72 H 0.5560 -0.7441 0.3314 0.034 Uiso 1 1 calc R
C73 C 0.5897(5) -0.7276(6) 0.3801(3) 0.035(3) Uani 1 1 d .
H73 H 0.6313 -0.7629 0.3804 0.042 Uiso 1 1 calc R
C74 C 0.5809(6) -0.6886(6) 0.4158(3) 0.032(3) Uani 1 1 d .
C75 C 0.5170(7) -0.6398(6) 0.4120(3) 0.034(3) Uani 1 1 d .
C76 C 0.6295(7) -0.7026(6) 0.4468(3) 0.034(3) Uani 1 1 d .
H76 H 0.6699 -0.7393 0.4474 0.040 Uiso 1 1 calc R
C77 C 0.6214(5) -0.6644(6) 0.4777(3) 0.031(2) Uani 1 1 d .
H77 H 0.6572 -0.6711 0.4995 0.037 Uiso 1 1 calc R
C78 C 0.5456(7) -0.6061(8) 0.4748(4) 0.047(3) Uani 1 1 d .
H78 H 0.5340 -0.5794 0.4951 0.056 Uiso 1 1 calc R
C79 C 0.5062(8) -0.5996(7) 0.4455(4) 0.051(3) Uani 1 1 d .
H79 H 0.4635 -0.5650 0.4435 0.061 Uiso 1 1 calc R
C101 C -0.0457(6) 0.7844(6) 0.0917(3) 0.028(3) Uani 1 1 d .
C102 C -0.0004(5) 0.8081(4) 0.1251(2) 0.031(2) Uani 1 1 d .
C103 C -0.0068(6) 0.7504(6) 0.1511(3) 0.036(2) Uani 1 1 d .
C104 C -0.0530(5) 0.6873(4) 0.1342(2) 0.0305(19) Uani 1 1 d .
C105 C -0.0765(4) 0.7062(4) 0.0971(2) 0.0281(18) Uani 1 1 d .
C106 C -0.0862(6) 1.1487(6) 0.0316(3) 0.041(3) Uani 1 1 d .
H10A H -0.1037 1.0955 0.0342 0.062 Uiso 1 1 calc R
H10B H -0.0305 1.1522 0.0408 0.062 Uiso 1 1 calc R
H10C H -0.0966 1.1634 0.0062 0.062 Uiso 1 1 calc R
C107 C -0.2121(6) 1.1937(6) 0.0395(3) 0.040(3) Uani 1 1 d .
H10D H -0.2245 1.2053 0.0138 0.060 Uiso 1 1 calc R
H10E H -0.2398 1.2298 0.0526 0.060 Uiso 1 1 calc R
H10F H -0.2278 1.1405 0.0436 0.060 Uiso 1 1 calc R
C108 C -0.0938(5) 1.2820(4) 0.0565(2) 0.0304(19) Uani 1 1 d .
H108 H -0.0627 1.2882 0.0371 0.036 Uiso 1 1 calc R
C109 C -0.0376(6) 1.2883(6) 0.0913(3) 0.029(3) Uani 1 1 d .
C110 C -0.0588(5) 0.8241(4) 0.0555(2) 0.0275(17) Uani 1 1 d .
H110 H -0.0712 0.7826 0.0370 0.033 Uiso 1 1 calc R
C111 C 0.0624(7) 0.8081(6) 0.0304(3) 0.051(3) Uani 1 1 d .
H11D H 0.0602 0.7553 0.0396 0.077 Uiso 1 1 calc R
H11E H 0.1162 0.8259 0.0346 0.077 Uiso 1 1 calc R
H11F H 0.0416 0.8085 0.0046 0.077 Uiso 1 1 calc R
C112 C 0.0085(6) 0.9378(5) 0.0314(3) 0.047(3) Uani 1 1 d .
H11G H -0.0220 0.9326 0.0072 0.071 Uiso 1 1 calc R
H11H H 0.0604 0.9566 0.0300 0.071 Uiso 1 1 calc R
H11I H -0.0170 0.9747 0.0451 0.071 Uiso 1 1 calc R
C116 C 0.0948(5) 1.3059(6) 0.0365(3) 0.039(2) Uani 1 1 d .
H11J H 0.1306 1.2653 0.0473 0.058 Uiso 1 1 calc R
H11K H 0.1188 1.3358 0.0195 0.058 Uiso 1 1 calc R
H11L H 0.0469 1.2821 0.0239 0.058 Uiso 1 1 calc R
C117 C 0.0284(5) 1.4325(6) 0.0496(3) 0.051(3) Uani 1 1 d .
H11M H -0.0234 1.4155 0.0381 0.076 Uiso 1 1 calc R
H11N H 0.0548 1.4560 0.0316 0.076 Uiso 1 1 calc R
H11O H 0.0240 1.4708 0.0682 0.076 Uiso 1 1 calc R
C118 C 0.0759(4) 1.3615(4) 0.0669(2) 0.036(2) Uani 1 1 d .
H118 H 0.1268 1.3826 0.0793 0.043 Uiso 1 1 calc R
C119 C 0.0396(5) 1.3227(4) 0.0959(2) 0.0305(19) Uani 1 1 d .
C120 C 0.0412(4) 0.8847(4) 0.1310(2) 0.0319(19) Uani 1 1 d .
H120 H 0.0266 0.9144 0.1081 0.038 Uiso 1 1 calc R
C121 C 0.1300(5) 0.8748(6) 0.1371(3) 0.046(3) Uani 1 1 d .
H12D H 0.1467 0.8413 0.1580 0.069 Uiso 1 1 calc R
H12E H 0.1549 0.9255 0.1414 0.069 Uiso 1 1 calc R
H12F H 0.1447 0.8511 0.1158 0.069 Uiso 1 1 calc R
C122 C 0.0176(5) 0.9358(5) 0.1609(2) 0.042(2) Uani 1 1 d .
H12G H 0.0400 0.9143 0.1844 0.063 Uiso 1 1 calc R
H12H H -0.0389 0.9368 0.1582 0.063 Uiso 1 1 calc R
H12I H 0.0369 0.9887 0.1590 0.063 Uiso 1 1 calc R
C126 C 0.2225(5) 1.3098(5) 0.1349(3) 0.042(2) Uani 1 1 d .
H12J H 0.2186 1.2532 0.1354 0.063 Uiso 1 1 calc R
H12K H 0.2716 1.3262 0.1496 0.063 Uiso 1 1 calc R
H12L H 0.2205 1.3272 0.1101 0.063 Uiso 1 1 calc R
C127 C 0.1560(6) 1.4346(5) 0.1490(3) 0.049(3) Uani 1 1 d .
H12M H 0.1429 1.4526 0.1241 0.074 Uiso 1 1 calc R
H12N H 0.2077 1.4532 0.1597 0.074 Uiso 1 1 calc R
H12O H 0.1181 1.4549 0.1627 0.074 Uiso 1 1 calc R
C128 C 0.1549(5) 1.3457(6) 0.1498(3) 0.041(3) Uani 1 1 d .
H128 H 0.1624 1.3305 0.1756 0.050 Uiso 1 1 calc R
C129 C 0.0763(5) 1.3148(4) 0.1324(2) 0.0287(18) Uani 1 1 d .
C130 C 0.0345(7) 0.7538(6) 0.1896(3) 0.031(2) Uani 1 1 d .
H130 H 0.0657 0.8026 0.1924 0.037 Uiso 1 1 calc R
C131 C 0.0900(7) 0.6879(8) 0.2019(4) 0.048(3) Uani 1 1 d .
H13A H 0.0614 0.6389 0.2001 0.073 Uiso 1 1 calc R
H13B H 0.1150 0.6965 0.2268 0.073 Uiso 1 1 calc R
H13C H 0.1294 0.6857 0.1866 0.073 Uiso 1 1 calc R
C132 C -0.0284(5) 0.7616(5) 0.2150(3) 0.045(2) Uani 1 1 d .
H13D H -0.0646 0.8034 0.2061 0.067 Uiso 1 1 calc R
H13E H -0.0024 0.7734 0.2395 0.067 Uiso 1 1 calc R
H13F H -0.0569 0.7127 0.2149 0.067 Uiso 1 1 calc R
C136 C 0.1089(7) 1.2024(6) 0.2019(3) 0.039(3) Uani 1 1 d .
H13G H 0.1017 1.1527 0.1892 0.058 Uiso 1 1 calc R
H13H H 0.1147 1.1935 0.2278 0.058 Uiso 1 1 calc R
H13I H 0.1554 1.2280 0.1966 0.058 Uiso 1 1 calc R
C137 C 0.0404(5) 1.3256(5) 0.2143(2) 0.045(2) Uani 1 1 d .
H13J H 0.0852 1.3580 0.2124 0.067 Uiso 1 1 calc R
H13K H 0.0438 1.3086 0.2392 0.067 Uiso 1 1 calc R
H13L H -0.0072 1.3556 0.2070 0.067 Uiso 1 1 calc R
C138 C 0.0392(7) 1.2534(6) 0.1895(3) 0.027(2) Uani 1 1 d .
H138 H -0.0064 1.2221 0.1935 0.032 Uiso 1 1 calc R
C139 C 0.0232(5) 1.2741(5) 0.1505(3) 0.030(2) Uani 1 1 d .
C140 C -0.0750(6) 0.6159(5) 0.1532(3) 0.036(2) Uani 1 1 d .
H140 H -0.0492 0.6210 0.1788 0.043 Uiso 1 1 calc R
C141 C -0.0469(5) 0.5389(5) 0.1398(2) 0.041(2) Uani 1 1 d .
H14A H -0.0783 0.5260 0.1164 0.061 Uiso 1 1 calc R
H14B H -0.0519 0.4978 0.1570 0.061 Uiso 1 1 calc R
H14C H 0.0075 0.5438 0.1373 0.061 Uiso 1 1 calc R
C142 C -0.1618(6) 0.6121(5) 0.1531(3) 0.048(3) Uani 1 1 d .
H14D H -0.1767 0.6552 0.1673 0.072 Uiso 1 1 calc R
H14E H -0.1742 0.5629 0.1636 0.072 Uiso 1 1 calc R
H14F H -0.1902 0.6159 0.1284 0.072 Uiso 1 1 calc R
C146 C -0.1052(6) 1.1291(5) 0.1404(3) 0.046(3) Uani 1 1 d .
H14G H -0.0895 1.1051 0.1194 0.069 Uiso 1 1 calc R
H14H H -0.1531 1.1050 0.1448 0.069 Uiso 1 1 calc R
H14I H -0.0643 1.1218 0.1614 0.069 Uiso 1 1 calc R
C147 C -0.1546(5) 1.2544(5) 0.1629(2) 0.046(2) Uani 1 1 d .
H14J H -0.1198 1.2484 0.1860 0.068 Uiso 1 1 calc R
H14K H -0.2044 1.2300 0.1639 0.068 Uiso 1 1 calc R
H14L H -0.1626 1.3097 0.1575 0.068 Uiso 1 1 calc R
C148 C -0.1187(5) 1.2160(5) 0.1335(2) 0.0327(19) Uani 1 1 d .
H148 H -0.1582 1.2201 0.1110 0.039 Uiso 1 1 calc R
C149 C -0.0448(4) 1.2572(4) 0.1256(2) 0.0274(18) Uani 1 1 d .
C150 C -0.1278(5) 0.6551(5) 0.0699(2) 0.032(2) Uani 1 1 d .
H150 H -0.1389 0.6080 0.0835 0.039 Uiso 1 1 calc R
C151 C -0.0858(7) 0.6244(5) 0.0384(3) 0.041(3) Uani 1 1 d .
H15A H -0.1182 0.5849 0.0244 0.062 Uiso 1 1 calc R
H15B H -0.0356 0.6017 0.0489 0.062 Uiso 1 1 calc R
H15C H -0.0779 0.6677 0.0228 0.062 Uiso 1 1 calc R
C152 C -0.2069(6) 0.6895(7) 0.0539(3) 0.048(3) Uani 1 1 d .
H15D H -0.2280 0.7167 0.0727 0.071 Uiso 1 1 calc R
H15E H -0.2422 0.6478 0.0440 0.071 Uiso 1 1 calc R
H15F H -0.2009 0.7260 0.0348 0.071 Uiso 1 1 calc R
C160 C -0.1273(5) 0.8764(5) 0.0512(2) 0.027(2) Uani 1 1 d .
C161 C -0.1469(5) 0.9160(5) 0.0796(3) 0.034(2) Uani 1 1 d .
H161 H -0.1150 0.9100 0.1025 0.041 Uiso 1 1 calc R
C162 C -0.2125(7) 0.9657(7) 0.0766(4) 0.054(4) Uani 1 1 d .
H162 H -0.2253 0.9915 0.0969 0.065 Uiso 1 1 calc R
C163 C -0.2600(6) 0.9755(6) 0.0402(3) 0.029(2) Uani 1 1 d .
H163 H -0.3047 1.0077 0.0361 0.035 Uiso 1 1 calc R
C164 C -0.2373(7) 0.9377(7) 0.0140(3) 0.037(3) Uani 1 1 d .
C165 C -0.1733(5) 0.8865(5) 0.0165(3) 0.028(2) Uani 1 1 d .
C166 C -0.2860(6) 0.9445(7) -0.0235(4) 0.042(3) Uani 1 1 d .
H166 H -0.3307 0.9765 -0.0276 0.050 Uiso 1 1 calc R
C167 C -0.2651(6) 0.9046(6) -0.0507(3) 0.033(3) Uani 1 1 d .
H167 H -0.2959 0.9107 -0.0739 0.039 Uiso 1 1 calc R
C168 C -0.2131(7) 0.8640(6) -0.0482(3) 0.032(3) Uani 1 1 d .
H168 H -0.2040 0.8383 -0.0692 0.039 Uiso 1 1 calc R
C169 C -0.1587(5) 0.8489(5) -0.0139(3) 0.023(2) Uani 1 1 d .
H169 H -0.1158 0.8149 -0.0129 0.028 Uiso 1 1 calc R
C170 C -0.1495(5) 1.3474(5) 0.0525(3) 0.031(2) Uani 1 1 d .
C171 C -0.1674(6) 1.3858(5) 0.0822(3) 0.042(3) Uani 1 1 d .
H171 H -0.1399 1.3722 0.1053 0.050 Uiso 1 1 calc R
C172 C -0.2256(6) 1.4450(5) 0.0795(3) 0.037(3) Uani 1 1 d .
H172 H -0.2386 1.4686 0.1003 0.044 Uiso 1 1 calc R
C173 C -0.2648(5) 1.4679(6) 0.0427(3) 0.036(3) Uani 1 1 d .
H173 H -0.3022 1.5083 0.0390 0.043 Uiso 1 1 calc R
C174 C -0.2456(7) 1.4302(7) 0.0159(3) 0.041(3) Uani 1 1 d .
C175 C -0.1902(6) 1.3694(5) 0.0180(3) 0.031(3) Uani 1 1 d .
C176 C -0.2867(7) 1.4465(8) -0.0225(5) 0.056(4) Uani 1 1 d .
H176 H -0.3266 1.4842 -0.0268 0.067 Uiso 1 1 calc R
C177 C -0.2664(7) 1.4075(8) -0.0504(3) 0.045(3) Uani 1 1 d .
H177 H -0.2918 1.4209 -0.0739 0.054 Uiso 1 1 calc R
C178 C -0.2218(6) 1.3605(7) -0.0476(3) 0.032(3) Uani 1 1 d .
H178 H -0.2144 1.3341 -0.0688 0.039 Uiso 1 1 calc R
C179 C -0.1734(6) 1.3368(6) -0.0130(3) 0.032(3) Uani 1 1 d .
H179 H -0.1324 1.3005 -0.0123 0.039 Uiso 1 1 calc R
N1 N 0.4629(4) 0.0467(4) 0.37682(19) 0.0314(16) Uani 1 1 d .
N2 N 0.3250(4) -0.6079(4) 0.38080(18) 0.0329(16) Uani 1 1 d .
N3 N 0.0144(4) 0.8616(4) 0.0495(2) 0.0381(17) Uani 1 1 d .
N4 N -0.1283(4) 1.2020(4) 0.05213(19) 0.0318(16) Uani 1 1 d .
Br1 Br 0.22203(7) 0.15449(5) 0.32830(4) 0.0476(3) Uani 1 1 d .
Br2 Br 0.18741(7) -0.38250(6) 0.32837(4) 0.0516(3) Uani 1 1 d .
Br3 Br 0.15037(7) 0.63413(6) 0.10146(4) 0.0517(3) Uani 1 1 d .
Br4 Br 0.11515(7) 1.09404(5) 0.10066(4) 0.0490(3) Uani 1 1 d .
Ni1 Ni 0.28647(9) 0.04608(10) 0.31897(5) 0.0265(4) Uani 1 1 d .
Ni2 Ni 0.29175(9) -0.45006(10) 0.31996(5) 0.0270(4) Uani 1 1 d .
Ni3 Ni 0.04641(10) 0.70165(11) 0.11026(5) 0.0321(5) Uani 1 1 d .
Ni4 Ni 0.05132(10) 1.20199(10) 0.10995(5) 0.0313(5) Uani 1 1 d .

loop_
_atom_site_aniso_label
_atom_site_aniso_U_11
_atom_site_aniso_U_22
_atom_site_aniso_U_33
_atom_site_aniso_U_23
_atom_site_aniso_U_13
_atom_site_aniso_U_12
C1 0.027(5) 0.020(4) 0.017(5) 0.004(4) 0.006(4) 0.015(4)
C2 0.024(4) 0.028(4) 0.033(5) 0.001(4) 0.003(4) 0.006(4)
C3 0.025(5) 0.035(5) 0.026(5) 0.004(4) 0.001(4) 0.019(4)
C4 0.031(4) 0.022(4) 0.036(5) -0.007(3) 0.005(4) 0.000(3)
C5 0.023(4) 0.022(4) 0.031(5) 0.004(3) 0.004(3) 0.001(3)
C6 0.041(6) 0.039(5) 0.096(9) 0.019(5) 0.049(7) 0.007(5)
C7 0.021(5) 0.023(4) 0.089(9) 0.002(5) 0.011(5) -0.011(4)
C8 0.022(4) 0.038(5) 0.047(6) 0.001(4) 0.004(4) 0.011(4)
C9 0.032(5) 0.018(4) 0.020(5) 0.008(4) 0.006(4) 0.014(4)
C10 0.018(4) 0.032(4) 0.034(5) -0.009(4) -0.001(3) -0.003(4)
C11 0.042(6) 0.021(5) 0.083(9) -0.026(5) -0.007(5) -0.002(4)
C12 0.030(5) 0.025(4) 0.072(8) 0.007(5) 0.012(5) -0.012(4)
C16 0.045(6) 0.052(7) 0.036(6) 0.003(5) -0.002(5) 0.002(5)
C17 0.025(5) 0.036(5) 0.055(7) -0.020(5) -0.019(5) -0.007(4)
C18 0.027(4) 0.027(4) 0.047(6) -0.001(4) 0.001(4) -0.006(4)
C19 0.023(4) 0.020(4) 0.043(5) -0.001(3) 0.013(4) 0.001(3)
C20 0.031(5) 0.041(5) 0.041(6) 0.003(4) 0.003(4) -0.003(4)
C21 0.049(8) 0.042(6) 0.066(9) -0.008(5) 0.013(7) -0.006(5)
C22 0.041(5) 0.055(5) 0.053(6) 0.000(5) 0.020(5) 0.002(4)
C26 0.040(5) 0.031(5) 0.058(7) 0.014(4) 0.002(5) 0.007(4)
C27 0.029(5) 0.042(5) 0.059(7) 0.009(5) 0.010(5) 0.003(4)
C28 0.042(6) 0.029(5) 0.041(6) 0.007(4) 0.004(5) -0.003(4)
C29 0.018(4) 0.028(4) 0.035(5) -0.001(4) 0.002(4) 0.010(3)
C30 0.028(5) 0.036(6) 0.032(6) 0.009(5) -0.009(4) 0.005(4)
C31 0.052(7) 0.052(6) 0.039(7) 0.010(5) -0.002(5) 0.024(5)
C32 0.047(5) 0.048(5) 0.034(5) 0.001(4) 0.004(4) 0.002(4)
C36 0.044(6) 0.028(5) 0.041(6) 0.000(4) -0.004(5) 0.007(4)
C37 0.048(5) 0.048(5) 0.034(5) -0.003(4) 0.008(4) 0.000(4)
C38 0.032(6) 0.033(6) 0.032(6) 0.005(5) -0.013(5) -0.005(5)
C39 0.020(4) 0.029(5) 0.037(5) 0.004(4) 0.004(4) 0.012(4)
C40 0.028(5) 0.033(5) 0.037(5) -0.005(4) 0.005(4) -0.002(4)
C41 0.025(4) 0.042(5) 0.060(6) -0.004(4) 0.002(4) 0.000(4)
C42 0.037(5) 0.028(4) 0.064(7) -0.006(4) -0.004(5) 0.003(4)
C46 0.041(6) 0.046(6) 0.069(8) -0.017(6) 0.023(5) -0.017(5)
C47 0.053(6) 0.027(4) 0.050(6) -0.002(4) 0.009(5) -0.001(4)
C48 0.038(4) 0.032(5) 0.041(5) -0.002(4) 0.000(4) -0.005(4)
C49 0.019(4) 0.025(4) 0.035(5) 0.003(4) 0.001(4) -0.001(3)
C50 0.025(4) 0.030(4) 0.045(5) 0.001(4) 0.012(4) -0.007(4)
C51 0.047(6) 0.040(5) 0.041(6) 0.002(4) 0.014(5) -0.009(5)
C52 0.051(6) 0.030(5) 0.053(7) 0.016(5) 0.011(5) 0.002(4)
C60 0.021(4) 0.028(4) 0.034(5) -0.003(4) 0.000(4) -0.004(4)
C61 0.013(4) 0.034(5) 0.040(5) 0.004(4) 0.004(4) -0.004(4)
C62 0.034(5) 0.032(5) 0.043(7) -0.014(4) 0.017(5) 0.005(4)
C63 0.044(6) 0.024(5) 0.064(8) 0.005(5) 0.028(6) 0.016(4)
C64 0.008(4) 0.019(4) 0.045(6) -0.003(4) 0.002(4) 0.001(3)
C65 0.025(5) 0.036(5) 0.037(6) -0.004(4) 0.008(4) -0.003(4)
C66 0.039(6) 0.026(5) 0.046(7) 0.002(5) 0.012(6) -0.006(4)
C67 0.031(5) 0.029(5) 0.051(7) 0.016(5) -0.020(5) 0.000(4)
C68 0.033(5) 0.023(4) 0.045(7) 0.002(4) 0.005(5) 0.004(4)
C69 0.036(5) 0.029(5) 0.050(7) -0.006(4) -0.003(5) -0.010(4)
C70 0.030(5) 0.026(5) 0.047(6) 0.003(4) 0.003(4) 0.005(4)
C71 0.047(6) 0.025(5) 0.041(6) 0.010(4) 0.011(5) 0.020(4)
C72 0.024(5) 0.017(4) 0.051(6) -0.004(4) 0.029(5) -0.005(4)
C73 0.015(4) 0.031(5) 0.057(7) -0.014(5) 0.006(5) -0.001(4)
C74 0.021(5) 0.019(5) 0.059(8) 0.010(4) 0.018(5) 0.013(4)
C75 0.043(6) 0.026(5) 0.035(6) 0.009(4) 0.008(4) -0.002(4)
C76 0.029(5) 0.026(5) 0.048(6) 0.012(4) 0.010(5) -0.008(4)
C77 0.009(4) 0.036(5) 0.046(6) 0.007(4) -0.002(4) 0.003(3)
C78 0.040(6) 0.043(6) 0.055(8) 0.012(5) -0.001(6) -0.012(5)
C79 0.050(7) 0.047(6) 0.054(8) 0.022(5) 0.008(6) 0.015(5)
C101 0.012(4) 0.028(5) 0.045(7) -0.007(4) 0.004(4) -0.001(4)
C102 0.028(4) 0.017(4) 0.047(6) -0.010(4) 0.004(4) 0.006(3)
C103 0.030(5) 0.037(5) 0.038(6) -0.005(4) -0.003(5) 0.009(4)
C104 0.020(4) 0.025(4) 0.048(6) 0.006(4) 0.010(4) -0.001(3)
C105 0.018(4) 0.024(4) 0.042(5) -0.002(3) 0.006(3) 0.006(3)
C106 0.033(5) 0.055(6) 0.034(6) -0.017(5) 0.000(4) 0.013(4)
C107 0.021(5) 0.034(5) 0.062(8) -0.015(5) -0.003(5) -0.006(4)
C108 0.024(4) 0.026(4) 0.041(5) -0.003(4) 0.008(4) -0.004(4)
C109 0.024(5) 0.015(4) 0.044(7) -0.004(4) -0.003(4) 0.000(4)
C110 0.030(4) 0.026(4) 0.029(5) 0.005(3) 0.012(4) -0.001(4)
C111 0.065(8) 0.042(5) 0.055(7) 0.011(5) 0.029(6) 0.009(5)
C112 0.054(6) 0.028(5) 0.062(7) 0.016(5) 0.018(6) -0.002(4)
C116 0.031(5) 0.042(5) 0.050(6) -0.006(4) 0.025(5) 0.003(4)
C117 0.017(5) 0.036(5) 0.095(9) 0.003(6) 0.002(5) -0.003(4)
C118 0.024(4) 0.035(5) 0.051(6) -0.001(4) 0.012(4) 0.003(4)
C119 0.028(4) 0.014(3) 0.048(5) 0.005(3) 0.005(4) 0.003(3)
C120 0.023(4) 0.028(4) 0.045(5) -0.002(4) 0.006(3) 0.001(3)
C121 0.032(5) 0.041(5) 0.063(7) 0.000(5) 0.003(5) -0.007(5)
C122 0.044(5) 0.043(5) 0.043(6) -0.007(4) 0.015(4) -0.001(4)
C126 0.023(4) 0.038(4) 0.066(7) 0.004(4) 0.008(4) 0.005(4)
C127 0.041(5) 0.036(5) 0.071(7) -0.019(5) 0.008(5) -0.012(4)
C128 0.031(5) 0.038(5) 0.055(7) -0.011(5) 0.008(5) 0.000(4)
C129 0.028(4) 0.020(4) 0.036(5) 0.000(3) 0.000(4) 0.005(3)
C130 0.041(6) 0.024(5) 0.030(6) -0.008(4) 0.014(5) 0.003(4)
C131 0.048(7) 0.054(6) 0.036(7) -0.005(5) -0.011(5) 0.020(5)
C132 0.047(5) 0.046(5) 0.042(6) 0.002(4) 0.010(4) 0.006(4)
C136 0.043(6) 0.041(6) 0.033(6) 0.011(4) 0.007(5) 0.004(5)
C137 0.044(5) 0.049(5) 0.039(5) -0.009(4) 0.003(4) 0.010(4)
C138 0.032(5) 0.032(5) 0.019(5) -0.003(4) 0.009(4) 0.005(4)
C139 0.028(5) 0.026(5) 0.034(5) -0.001(4) 0.005(4) 0.003(4)
C140 0.029(5) 0.024(4) 0.056(7) 0.002(4) 0.011(5) -0.002(4)
C141 0.043(5) 0.030(4) 0.050(6) 0.008(4) 0.009(5) 0.011(4)
C142 0.050(7) 0.037(5) 0.066(7) 0.014(5) 0.034(6) 0.000(4)
C146 0.042(7) 0.028(5) 0.074(9) 0.000(5) 0.028(6) -0.013(4)
C147 0.036(5) 0.051(5) 0.053(6) 0.001(4) 0.016(4) -0.001(4)
C148 0.029(4) 0.037(4) 0.031(5) 0.006(4) 0.002(4) -0.007(4)
C149 0.022(4) 0.016(4) 0.045(6) -0.001(3) 0.010(4) 0.003(3)
C150 0.034(5) 0.025(4) 0.036(5) 0.005(4) 0.001(4) -0.005(4)
C151 0.051(6) 0.025(5) 0.048(6) -0.025(4) 0.012(5) -0.009(4)
C152 0.034(5) 0.033(5) 0.077(9) 0.019(5) 0.013(5) 0.005(4)
C160 0.022(4) 0.029(5) 0.035(5) 0.004(4) 0.012(4) 0.008(4)
C161 0.016(4) 0.045(6) 0.041(6) -0.005(4) 0.003(4) -0.008(4)
C162 0.043(6) 0.059(7) 0.054(8) -0.008(6) -0.012(5) 0.008(6)
C163 0.026(4) 0.025(4) 0.031(5) 0.013(4) -0.011(4) 0.001(4)
C164 0.031(5) 0.026(5) 0.049(7) 0.012(5) -0.004(5) -0.019(4)
C165 0.011(4) 0.026(5) 0.044(6) 0.003(4) -0.001(4) 0.002(4)
C166 0.022(5) 0.036(6) 0.059(9) 0.013(5) -0.016(5) 0.010(4)
C167 0.017(5) 0.045(6) 0.036(6) 0.014(4) 0.004(4) 0.005(4)
C168 0.044(6) 0.032(5) 0.019(5) 0.012(4) 0.004(4) -0.002(5)
C169 0.013(4) 0.026(4) 0.028(5) 0.005(3) -0.004(3) -0.009(3)
C170 0.022(4) 0.021(4) 0.055(6) 0.004(4) 0.019(4) 0.002(4)
C171 0.059(6) 0.025(5) 0.042(6) 0.004(4) 0.008(5) 0.010(5)
C172 0.030(5) 0.027(5) 0.054(7) 0.006(4) 0.009(5) -0.009(4)
C173 0.008(4) 0.029(5) 0.063(7) 0.008(5) -0.015(4) -0.006(3)
C174 0.046(6) 0.033(5) 0.039(7) 0.017(5) -0.006(5) -0.010(5)
C175 0.029(5) 0.021(5) 0.039(6) 0.013(4) -0.004(4) 0.009(4)
C176 0.024(6) 0.041(7) 0.093(12) 0.028(7) -0.019(7) 0.010(5)
C177 0.031(6) 0.067(8) 0.036(6) 0.020(6) 0.004(5) -0.015(6)
C178 0.022(5) 0.046(6) 0.025(5) 0.012(4) -0.005(4) 0.000(5)
C179 0.034(5) 0.045(5) 0.016(5) 0.017(4) 0.000(4) 0.006(4)
N1 0.028(4) 0.024(3) 0.040(4) -0.004(3) 0.001(3) -0.006(3)
N2 0.031(4) 0.032(4) 0.038(4) 0.009(3) 0.014(3) -0.001(3)
N3 0.026(4) 0.037(4) 0.053(5) 0.002(3) 0.014(3) 0.005(3)
N4 0.029(4) 0.022(3) 0.040(4) -0.001(3) -0.004(3) -0.001(3)
Br1 0.0419(5) 0.0296(5) 0.0725(7) -0.0052(5) 0.0137(5) 0.0120(5)
Br2 0.0352(6) 0.0444(5) 0.0800(8) 0.0030(6) 0.0232(6) 0.0164(5)
Br3 0.0360(6) 0.0409(5) 0.0837(8) 0.0061(6) 0.0257(6) 0.0123(5)
Br4 0.0409(5) 0.0318(5) 0.0754(8) -0.0063(5) 0.0133(5) 0.0091(5)
Ni1 0.0235(9) 0.0192(9) 0.0374(12) -0.0006(7) 0.0074(8) 0.0119(7)
Ni2 0.0178(8) 0.0255(9) 0.0389(12) 0.0005(8) 0.0084(8) 0.0138(7)
Ni3 0.0279(10) 0.0280(10) 0.0398(12) -0.0012(8) 0.0046(8) -0.0063(7)
Ni4 0.0322(11) 0.0243(10) 0.0357(12) -0.0014(8) 0.0021(9) -0.0048(7)

loop_
_atom_type_symbol
_atom_type_description
_atom_type_scat_dispersion_real
_atom_type_scat_dispersion_imag
_atom_type_scat_source
C C 0.0181 0.0091 'International Tables Vol C Tables 4.2.6.8 and 6.1.1.4'
H H 0.0000 0.0000 'International Tables Vol C Tables 4.2.6.8 and 6.1.1.4'
N N 0.0311 0.0180 'International Tables Vol C Tables 4.2.6.8 and 6.1.1.4'
Br Br -0.6763 1.2805 'International Tables Vol C Tables 4.2.6.8 and 6.1.1.4'
Ni Ni -3.0029 0.5091 'International Tables Vol C Tables 4.2.6.8 and 6.1.1.4'

loop_
_geom_angle_atom_site_label_1
_geom_angle_atom_site_label_2
_geom_angle_atom_site_label_3
_geom_angle
C5 C1 C2 109.1(8)
C5 C1 C10 125.1(8)
C2 C1 C10 125.6(9)
C5 C1 Ni1 71.9(5)
C2 C1 Ni1 72.0(5)
C10 C1 Ni1 126.5(6)
C3 C2 C1 107.9(8)
C3 C2 C20 126.6(8)
C1 C2 C20 125.4(8)
C3 C2 Ni1 69.6(5)
C1 C2 Ni1 67.7(5)
C20 C2 Ni1 126.4(5)
C2 C3 C4 106.8(7)
C2 C3 C30 125.5(9)
C4 C3 C30 127.5(8)
C2 C3 Ni1 71.0(5)
C4 C3 Ni1 70.2(5)
C30 C3 Ni1 127.9(6)
C5 C4 C3 107.3(7)
C5 C4 C40 128.6(8)
C3 C4 C40 124.1(8)
C5 C4 Ni1 69.6(4)
C3 C4 Ni1 68.8(5)
C40 C4 Ni1 126.9(6)
C1 C5 C4 108.7(7)
C1 C5 C50 128.0(7)
C4 C5 C50 123.2(7)
C1 C5 Ni1 68.8(5)
C4 C5 Ni1 70.9(4)
C50 C5 Ni1 124.6(5)
N2 C6 H6A 109.5
N2 C6 H6B 109.5
H6A C6 H6B 109.5
N2 C6 H6C 109.5
H6A C6 H6C 109.5
H6B C6 H6C 109.5
N2 C7 H7A 109.5
N2 C7 H7B 109.5
H7A C7 H7B 109.5
N2 C7 H7C 109.5
H7A C7 H7C 109.5
H7B C7 H7C 109.5
N2 C8 C9 110.8(7)
N2 C8 C70 113.0(7)
C9 C8 C70 113.8(8)
N2 C8 H8 106.2
C9 C8 H8 106.2
C70 C8 H8 106.2
C19 C9 C49 108.9(8)
C19 C9 C8 124.0(9)
C49 C9 C8 126.8(9)
C19 C9 Ni2 71.4(5)
C49 C9 Ni2 71.7(5)
C8 C9 Ni2 127.5(7)
N1 C10 C1 108.9(7)
N1 C10 C60 113.3(6)
C1 C10 C60 115.1(7)
N1 C10 H10 106.3
C1 C10 H10 106.3
C60 C10 H10 106.3
N1 C11 H11A 109.5
N1 C11 H11B 109.5
H11A C11 H11B 109.5
N1 C11 H11C 109.5
H11A C11 H11C 109.5
H11B C11 H11C 109.5
N1 C12 H12A 109.5
N1 C12 H12B 109.5
H12A C12 H12B 109.5
N1 C12 H12C 109.5
H12A C12 H12C 109.5
H12B C12 H12C 109.5
C18 C16 H16A 109.5
C18 C16 H16B 109.5
H16A C16 H16B 109.5
C18 C16 H16C 109.5
H16A C16 H16C 109.5
H16B C16 H16C 109.5
C18 C17 H17A 109.5
C18 C17 H17B 109.5
H17A C17 H17B 109.5
C18 C17 H17C 109.5
H17A C17 H17C 109.5
H17B C17 H17C 109.5
C16 C18 C19 114.7(8)
C16 C18 C17 110.8(9)
C19 C18 C17 111.4(7)
C16 C18 H18 106.5
C19 C18 H18 106.5
C17 C18 H18 106.5
C9 C19 C29 108.1(7)
C9 C19 C18 128.9(8)
C29 C19 C18 123.0(7)
C9 C19 Ni2 69.6(5)
C29 C19 Ni2 70.3(4)
C18 C19 Ni2 124.5(5)
C2 C20 C22 113.5(7)
C2 C20 C21 112.7(8)
C22 C20 C21 111.3(8)
C2 C20 H20 106.2
C22 C20 H20 106.2
C21 C20 H20 106.2
C20 C21 H21A 109.5
C20 C21 H21B 109.5
H21A C21 H21B 109.5
C20 C21 H21C 109.5
H21A C21 H21C 109.5
H21B C21 H21C 109.5
C20 C22 H22A 109.5
C20 C22 H22B 109.5
H22A C22 H22B 109.5
C20 C22 H22C 109.5
H22A C22 H22C 109.5
H22B C22 H22C 109.5
C28 C26 H26A 109.5
C28 C26 H26B 109.5
H26A C26 H26B 109.5
C28 C26 H26C 109.5
H26A C26 H26C 109.5
H26B C26 H26C 109.5
C28 C27 H27A 109.5
C28 C27 H27B 109.5
H27A C27 H27B 109.5
C28 C27 H27C 109.5
H27A C27 H27C 109.5
H27B C27 H27C 109.5
C26 C28 C29 113.5(8)
C26 C28 C27 113.9(8)
C29 C28 C27 110.0(7)
C26 C28 H28 106.3
C29 C28 H28 106.3
C27 C28 H28 106.3
C19 C29 C39 108.2(7)
C19 C29 C28 127.3(7)
C39 C29 C28 124.5(8)
C19 C29 Ni2 69.8(4)
C39 C29 Ni2 69.6(5)
C28 C29 Ni2 126.9(6)
C32 C30 C3 110.3(8)
C32 C30 C31 114.4(9)
C3 C30 C31 110.5(10)
C32 C30 H30 107.1
C3 C30 H30 107.1
C31 C30 H30 107.1
C30 C31 H31A 109.5
C30 C31 H31B 109.5
H31A C31 H31B 109.5
C30 C31 H31C 109.5
H31A C31 H31C 109.5
H31B C31 H31C 109.5
C30 C32 H32A 109.5
C30 C32 H32B 109.5
H32A C32 H32B 109.5
C30 C32 H32C 109.5
H32A C32 H32C 109.5
H32B C32 H32C 109.5
C38 C36 H36A 109.5
C38 C36 H36B 109.5
H36A C36 H36B 109.5
C38 C36 H36C 109.5
H36A C36 H36C 109.5
H36B C36 H36C 109.5
C38 C37 H37A 109.5
C38 C37 H37B 109.5
H37A C37 H37B 109.5
C38 C37 H37C 109.5
H37A C37 H37C 109.5
H37B C37 H37C 109.5
C37 C38 C39 112.0(9)
C37 C38 C36 115.8(10)
C39 C38 C36 112.0(10)
C37 C38 H38 105.3
C39 C38 H38 105.3
C36 C38 H38 105.3
C49 C39 C29 107.0(8)
C49 C39 C38 127.5(9)
C29 C39 C38 125.2(8)
C49 C39 Ni2 71.2(5)
C29 C39 Ni2 70.5(5)
C38 C39 Ni2 127.9(7)
C4 C40 C42 111.2(7)
C4 C40 C41 113.4(7)
C42 C40 C41 112.3(8)
C4 C40 H40 106.4
C42 C40 H40 106.4
C41 C40 H40 106.4
C40 C41 H41A 109.5
C40 C41 H41B 109.5
H41A C41 H41B 109.5
C40 C41 H41C 109.5
H41A C41 H41C 109.5
H41B C41 H41C 109.5
C40 C42 H42A 109.5
C40 C42 H42B 109.5
H42A C42 H42B 109.5
C40 C42 H42C 109.5
H42A C42 H42C 109.5
H42B C42 H42C 109.5
C48 C46 H46A 109.5
C48 C46 H46B 109.5
H46A C46 H46B 109.5
C48 C46 H46C 109.5
H46A C46 H46C 109.5
H46B C46 H46C 109.5
C48 C47 H47A 109.5
C48 C47 H47B 109.5
H47A C47 H47B 109.5
C48 C47 H47C 109.5
H47A C47 H47C 109.5
H47B C47 H47C 109.5
C49 C48 C46 113.2(7)
C49 C48 C47 113.2(7)
C46 C48 C47 110.9(8)
C49 C48 H48 106.3
C46 C48 H48 106.3
C47 C48 H48 106.3
C39 C49 C9 107.7(8)
C39 C49 C48 126.2(8)
C9 C49 C48 126.0(8)
C39 C49 Ni2 69.2(5)
C9 C49 Ni2 68.2(5)
C48 C49 Ni2 124.4(5)
C51 C50 C52 112.6(8)
C51 C50 C5 113.2(7)
C52 C50 C5 110.4(7)
C51 C50 H50 106.7
C52 C50 H50 106.7
C5 C50 H50 106.7
C50 C51 H51A 109.5
C50 C51 H51B 109.5
H51A C51 H51B 109.5
C50 C51 H51C 109.5
H51A C51 H51C 109.5
H51B C51 H51C 109.5
C50 C52 H52A 109.5
C50 C52 H52B 109.5
H52A C52 H52B 109.5
C50 C52 H52C 109.5
H52A C52 H52C 109.5
H52B C52 H52C 109.5
C61 C60 C65 117.9(8)
C61 C60 C10 122.5(8)
C65 C60 C10 119.3(8)
C60 C61 C62 121.4(9)
C60 C61 H61 119.3
C62 C61 H61 119.3
C63 C62 C61 123.0(11)
C63 C62 H62 118.5
C61 C62 H62 118.5
C62 C63 C64 124.4(10)
C62 C63 H63 117.8
C64 C63 H63 117.8
C66 C64 C65 125.3(11)
C66 C64 C63 123.0(10)
C65 C64 C63 111.7(9)
C64 C65 C60 121.1(10)
C64 C65 C69 115.2(10)
C60 C65 C69 123.5(9)
C64 C66 C67 120.5(11)
C64 C66 H66 119.7
C67 C66 H66 119.7
C66 C67 C68 117.2(10)
C66 C67 H67 121.4
C68 C67 H67 121.4
C69 C68 C67 115.2(11)
C69 C68 H68 122.4
C67 C68 H68 122.4
C68 C69 C65 126.2(11)
C68 C69 H69 116.9
C65 C69 H69 116.9
C71 C70 C75 117.0(8)
C71 C70 C8 121.5(8)
C75 C70 C8 121.3(8)
C72 C71 C70 120.3(9)
C72 C71 H71 119.8
C70 C71 H71 119.8
C73 C72 C71 123.8(10)
C73 C72 H72 118.1
C71 C72 H72 118.1
C72 C73 C74 124.1(10)
C72 C73 H73 118.0
C74 C73 H73 118.0
C76 C74 C75 124.8(12)
C76 C74 C73 122.7(10)
C75 C74 C73 112.5(10)
C74 C75 C70 122.1(11)
C74 C75 C79 114.9(10)
C70 C75 C79 123.0(10)
C74 C76 C77 120.9(11)
C74 C76 H76 119.6
C77 C76 H76 119.6
C76 C77 C78 116.2(10)
C76 C77 H77 121.9
C78 C77 H77 121.9
C79 C78 C77 116.1(14)
C79 C78 H78 122.0
C77 C78 H78 122.0
C78 C79 C75 127.0(13)
C78 C79 H79 116.5
C75 C79 H79 116.5
C102 C101 C105 107.2(9)
C102 C101 C110 130.0(9)
C105 C101 C110 122.6(9)
C102 C101 Ni3 68.9(5)
C105 C101 Ni3 68.1(5)
C110 C101 Ni3 124.9(7)
C103 C102 C101 108.2(8)
C103 C102 C120 127.7(8)
C101 C102 C120 124.0(8)
C103 C102 Ni3 70.2(5)
C101 C102 Ni3 72.4(5)
C120 C102 Ni3 126.6(6)
C102 C103 C104 109.5(8)
C102 C103 C130 124.0(9)
C104 C103 C130 126.4(9)
C102 C103 Ni3 70.9(5)
C104 C103 Ni3 70.3(5)
C130 C103 Ni3 121.5(7)
C105 C104 C103 107.7(7)
C105 C104 C140 126.9(8)
C103 C104 C140 125.4(9)
C105 C104 Ni3 70.5(5)
C103 C104 Ni3 70.2(5)
C140 C104 Ni3 126.8(6)
C104 C105 C101 107.3(8)
C104 C105 C150 124.3(7)
C101 C105 C150 128.3(8)
C104 C105 Ni3 70.2(4)
C101 C105 Ni3 71.7(5)
C150 C105 Ni3 126.0(5)
N4 C106 H10A 109.5
N4 C106 H10B 109.5
H10A C106 H10B 109.5
N4 C106 H10C 109.5
H10A C106 H10C 109.5
H10B C106 H10C 109.5
N4 C107 H10D 109.5
N4 C107 H10E 109.5
H10D C107 H10E 109.5
N4 C107 H10F 109.5
H10D C107 H10F 109.5
H10E C107 H10F 109.5
C170 C108 C109 110.7(7)
C170 C108 N4 116.3(7)
C109 C108 N4 110.6(7)
C170 C108 H108 106.2
C109 C108 H108 106.2
N4 C108 H108 106.2
C149 C109 C119 106.0(9)
C149 C109 C108 128.1(9)
C119 C109 C108 125.7(10)
C149 C109 Ni4 68.0(5)
C119 C109 Ni4 69.2(5)
C108 C109 Ni4 123.6(7)
C160 C110 N3 115.0(6)
C160 C110 C101 111.1(7)
N3 C110 C101 109.8(7)
C160 C110 H110 106.8
N3 C110 H110 106.8
C101 C110 H110 106.8
N3 C111 H11D 109.5
N3 C111 H11E 109.5
H11D C111 H11E 109.5
N3 C111 H11F 109.5
H11D C111 H11F 109.5
H11E C111 H11F 109.5
N3 C112 H11G 109.5
N3 C112 H11H 109.5
H11G C112 H11H 109.5
N3 C112 H11I 109.5
H11G C112 H11I 109.5
H11H C112 H11I 109.5
C118 C116 H11J 109.5
C118 C116 H11K 109.5
H11J C116 H11K 109.5
C118 C116 H11L 109.5
H11J C116 H11L 109.5
H11K C116 H11L 109.5
C118 C117 H11M 109.5
C118 C117 H11N 109.5
H11M C117 H11N 109.5
C118 C117 H11O 109.5
H11M C117 H11O 109.5
H11N C117 H11O 109.5
C119 C118 C117 112.8(7)
C119 C118 C116 115.5(7)
C117 C118 C116 109.8(8)
C119 C118 H118 106.0
C117 C118 H118 106.0
C116 C118 H118 106.0
C129 C119 C109 108.9(8)
C129 C119 C118 124.8(7)
C109 C119 C118 126.3(8)
C129 C119 Ni4 70.2(4)
C109 C119 Ni4 71.4(5)
C118 C119 Ni4 124.7(5)
C102 C120 C121 111.9(6)
C102 C120 C122 114.9(7)
C121 C120 C122 110.4(7)
C102 C120 H120 106.3
C121 C120 H120 106.3
C122 C120 H120 106.3
C120 C121 H12D 109.5
C120 C121 H12E 109.5
H12D C121 H12E 109.5
C120 C121 H12F 109.5
H12D C121 H12F 109.5
H12E C121 H12F 109.5
C120 C122 H12G 109.5
C120 C122 H12H 109.5
H12G C122 H12H 109.5
C120 C122 H12I 109.5
H12G C122 H12I 109.5
H12H C122 H12I 109.5
C128 C126 H12J 109.5
C128 C126 H12K 109.5
H12J C126 H12K 109.5
C128 C126 H12L 109.5
H12J C126 H12L 109.5
H12K C126 H12L 109.5
C128 C127 H12M 109.5
C128 C127 H12N 109.5
H12M C127 H12N 109.5
C128 C127 H12O 109.5
H12M C127 H12O 109.5
H12N C127 H12O 109.5
C129 C128 C126 113.8(8)
C129 C128 C127 111.0(8)
C126 C128 C127 112.5(8)
C129 C128 H128 106.3
C126 C128 H128 106.3
C127 C128 H128 106.3
C119 C129 C139 106.9(7)
C119 C129 C128 127.2(8)
C139 C129 C128 125.9(8)
C119 C129 Ni4 71.1(4)
C139 C129 Ni4 69.0(5)
C128 C129 Ni4 126.8(6)
C103 C130 C131 115.9(9)
C103 C130 C132 108.7(9)
C131 C130 C132 110.9(10)
C103 C130 H130 107.0
C131 C130 H130 107.0
C132 C130 H130 107.0
C130 C131 H13A 109.5
C130 C131 H13B 109.5
H13A C131 H13B 109.5
C130 C131 H13C 109.5
H13A C131 H13C 109.5
H13B C131 H13C 109.5
C130 C132 H13D 109.5
C130 C132 H13E 109.5
H13D C132 H13E 109.5
C130 C132 H13F 109.5
H13D C132 H13F 109.5
H13E C132 H13F 109.5
C138 C136 H13G 109.5
C138 C136 H13H 109.5
H13G C136 H13H 109.5
C138 C136 H13I 109.5
H13G C136 H13I 109.5
H13H C136 H13I 109.5
C138 C137 H13J 109.5
C138 C137 H13K 109.5
H13J C137 H13K 109.5
C138 C137 H13L 109.5
H13J C137 H13L 109.5
H13K C137 H13L 109.5
C139 C138 C136 116.2(9)
C139 C138 C137 112.6(8)
C136 C138 C137 110.9(9)
C139 C138 H138 105.4
C136 C138 H138 105.4
C137 C138 H138 105.4
C149 C139 C129 109.1(8)
C149 C139 C138 126.5(9)
C129 C139 C138 124.4(9)
C149 C139 Ni4 70.9(5)
C129 C139 Ni4 71.5(5)
C138 C139 Ni4 123.5(6)
C104 C140 C142 112.1(8)
C104 C140 C141 115.1(9)
C142 C140 C141 110.1(8)
C104 C140 H140 106.3
C142 C140 H140 106.3
C141 C140 H140 106.3
C140 C141 H14A 109.5
C140 C141 H14B 109.5
H14A C141 H14B 109.5
C140 C141 H14C 109.5
H14A C141 H14C 109.5
H14B C141 H14C 109.5
C140 C142 H14D 109.5
C140 C142 H14E 109.5
H14D C142 H14E 109.5
C140 C142 H14F 109.5
H14D C142 H14F 109.5
H14E C142 H14F 109.5
C148 C146 H14G 109.5
C148 C146 H14H 109.5
H14G C146 H14H 109.5
C148 C146 H14I 109.5
H14G C146 H14I 109.5
H14H C146 H14I 109.5
C148 C147 H14J 109.5
C148 C147 H14K 109.5
H14J C147 H14K 109.5
C148 C147 H14L 109.5
H14J C147 H14L 109.5
H14K C147 H14L 109.5
C147 C148 C146 111.9(8)
C147 C148 C149 114.2(7)
C146 C148 C149 111.8(7)
C147 C148 H148 106.1
C146 C148 H148 106.1
C149 C148 H148 106.1
C139 C149 C109 109.0(8)
C139 C149 C148 126.9(8)
C109 C149 C148 124.0(8)
C139 C149 Ni4 70.1(5)
C109 C149 Ni4 73.1(5)
C148 C149 Ni4 125.8(5)
C105 C150 C152 115.3(7)
C105 C150 C151 113.6(7)
C152 C150 C151 109.8(8)
C105 C150 H150 105.8
C152 C150 H150 105.8
C151 C150 H150 105.8
C150 C151 H15A 109.5
C150 C151 H15B 109.5
H15A C151 H15B 109.5
C150 C151 H15C 109.5
H15A C151 H15C 109.5
H15B C151 H15C 109.5
C150 C152 H15D 109.5
C150 C152 H15E 109.5
H15D C152 H15E 109.5
C150 C152 H15F 109.5
H15D C152 H15F 109.5
H15E C152 H15F 109.5
C161 C160 C165 118.9(8)
C161 C160 C110 122.0(8)
C165 C160 C110 119.1(8)
C160 C161 C162 123.4(9)
C160 C161 H161 118.3
C162 C161 H161 118.3
C161 C162 C163 117.0(11)
C161 C162 H162 121.5
C163 C162 H162 121.5
C164 C163 C162 116.7(11)
C164 C163 H163 121.7
C162 C163 H163 121.7
C163 C164 C165 127.4(11)
C163 C164 C166 118.2(11)
C165 C164 C166 114.4(11)
C169 C165 C164 120.1(10)
C169 C165 C160 123.4(9)
C164 C165 C160 116.6(10)
C167 C166 C164 119.4(10)
C167 C166 H166 120.3
C164 C166 H166 120.3
C168 C167 C166 125.1(12)
C168 C167 H167 117.4
C166 C167 H167 117.4
C167 C168 C169 123.9(12)
C167 C168 H168 118.0
C169 C168 H168 118.0
C165 C169 C168 117.1(9)
C165 C169 H169 121.4
C168 C169 H169 121.4
C171 C170 C175 117.8(8)
C171 C170 C108 121.3(9)
C175 C170 C108 120.8(8)
C170 C171 C172 122.9(10)
C170 C171 H171 118.5
C172 C171 H171 118.5
C171 C172 C173 117.2(10)
C171 C172 H172 121.4
C173 C172 H172 121.4
C174 C173 C172 117.1(10)
C174 C173 H173 121.5
C172 C173 H173 121.5
C173 C174 C175 126.7(11)
C173 C174 C176 120.4(12)
C175 C174 C176 112.8(12)
C179 C175 C170 121.5(9)
C179 C175 C174 120.2(10)
C170 C175 C174 118.2(10)
C177 C176 C174 120.5(11)
C177 C176 H176 119.8
C174 C176 H176 119.8
C178 C177 C176 124.3(13)
C178 C177 H177 117.8
C176 C177 H177 117.8
C177 C178 C179 124.2(13)
C177 C178 H178 117.9
C179 C178 H178 117.9
C175 C179 C178 117.6(10)
C175 C179 H179 121.2
C178 C179 H179 121.2
C12 N1 C11 113.2(8)
C12 N1 C10 117.7(7)
C11 N1 C10 112.3(7)
C6 N2 C7 111.9(7)
C6 N2 C8 111.2(7)
C7 N2 C8 117.7(6)
C112 N3 C110 117.7(7)
C112 N3 C111 108.5(7)
C110 N3 C111 112.1(7)
C107 N4 C106 109.4(7)
C107 N4 C108 119.0(7)
C106 N4 C108 113.4(7)
C1 Ni1 C3 67.6(4)
C1 Ni1 C5 39.3(4)
C3 Ni1 C5 67.6(3)
C1 Ni1 C2 40.2(4)
C3 Ni1 C2 39.4(3)
C5 Ni1 C2 66.4(3)
C1 Ni1 C4 66.6(4)
C3 Ni1 C4 41.0(3)
C5 Ni1 C4 39.4(3)
C2 Ni1 C4 66.7(3)
C1 Ni1 Br1 149.9(3)
C3 Ni1 Br1 140.9(3)
C5 Ni1 Br1 143.2(2)
C2 Ni1 Br1 149.2(2)
C4 Ni1 Br1 138.3(2)
C9 Ni2 C39 67.5(4)
C9 Ni2 C19 39.0(4)
C39 Ni2 C19 67.3(3)
C9 Ni2 C29 66.4(4)
C39 Ni2 C29 40.0(3)
C19 Ni2 C29 39.9(3)
C9 Ni2 C49 40.1(4)
C39 Ni2 C49 39.7(3)
C19 Ni2 C49 66.1(3)
C29 Ni2 C49 66.0(3)
C9 Ni2 Br2 151.0(3)
C39 Ni2 Br2 139.6(3)
C19 Ni2 Br2 144.8(2)
C29 Ni2 Br2 138.7(2)
C49 Ni2 Br2 148.2(2)
C103 Ni3 C104 39.6(4)
C103 Ni3 C105 66.0(3)
C104 Ni3 C105 39.3(3)
C103 Ni3 C102 39.0(4)
C104 Ni3 C102 66.5(3)
C105 Ni3 C102 66.8(3)
C103 Ni3 C101 64.9(4)
C104 Ni3 C101 66.1(4)
C105 Ni3 C101 40.3(3)
C102 Ni3 C101 38.7(4)
C103 Ni3 Br3 142.5(3)
C104 Ni3 Br3 139.3(2)
C105 Ni3 Br3 143.5(2)
C102 Ni3 Br3 148.4(3)
C101 Ni3 Br3 150.5(3)
C139 Ni4 C149 39.1(3)
C139 Ni4 C129 39.5(3)
C149 Ni4 C129 66.1(3)
C139 Ni4 C119 65.3(3)
C149 Ni4 C119 65.6(3)
C129 Ni4 C119 38.7(3)
C139 Ni4 C109 65.4(4)
C149 Ni4 C109 38.9(4)
C129 Ni4 C109 65.8(3)
C119 Ni4 C109 39.5(4)
C139 Ni4 Br4 143.1(3)
C149 Ni4 Br4 150.3(2)
C129 Ni4 Br4 138.5(2)
C119 Ni4 Br4 142.8(3)
C109 Ni4 Br4 150.3(3)

loop_
_geom_bond_atom_site_label_1
_geom_bond_atom_site_label_2
_geom_bond_distance
C1 C5 1.416(13)
C1 C2 1.453(13)
C1 C10 1.521(12)
C1 Ni1 2.083(10)
C2 C3 1.439(12)
C2 C20 1.511(12)
C2 Ni1 2.141(8)
C3 C4 1.493(13)
C3 C30 1.538(15)
C3 Ni1 2.122(9)
C4 C5 1.439(11)
C4 C40 1.502(12)
C4 Ni1 2.142(7)
C5 C50 1.550(11)
C5 Ni1 2.124(7)
C6 N2 1.427(12)
C6 H6A 0.9800
C6 H6B 0.9800
C6 H6C 0.9800
C7 N2 1.434(11)
C7 H7A 0.9800
C7 H7B 0.9800
C7 H7C 0.9800
C8 N2 1.490(11)
C8 C9 1.507(14)
C8 C70 1.541(11)
C8 H8 1.0000
C9 C19 1.406(13)
C9 C49 1.452(13)
C9 Ni2 2.094(10)
C10 N1 1.488(10)
C10 C60 1.538(11)
C10 H10 1.0000
C11 N1 1.421(13)
C11 H11A 0.9800
C11 H11B 0.9800
C11 H11C 0.9800
C12 N1 1.417(13)
C12 H12A 0.9800
C12 H12B 0.9800
C12 H12C 0.9800
C16 C18 1.475(14)
C16 H16A 0.9800
C16 H16B 0.9800
C16 H16C 0.9800
C17 C18 1.537(13)
C17 H17A 0.9800
C17 H17B 0.9800
C17 H17C 0.9800
C18 C19 1.533(11)
C18 H18 1.0000
C19 C29 1.448(11)
C19 Ni2 2.118(8)
C20 C22 1.534(12)
C20 C21 1.550(13)
C20 H20 1.0000
C21 H21A 0.9800
C21 H21B 0.9800
C21 H21C 0.9800
C22 H22A 0.9800
C22 H22B 0.9800
C22 H22C 0.9800
C26 C28 1.512(13)
C26 H26A 0.9800
C26 H26B 0.9800
C26 H26C 0.9800
C27 C28 1.561(14)
C27 H27A 0.9800
C27 H27B 0.9800
C27 H27C 0.9800
C28 C29 1.544(13)
C28 H28 1.0000
C29 C39 1.449(12)
C29 Ni2 2.126(8)
C30 C32 1.522(14)
C30 C31 1.591(16)
C30 H30 1.0000
C31 H31A 0.9800
C31 H31B 0.9800
C31 H31C 0.9800
C32 H32A 0.9800
C32 H32B 0.9800
C32 H32C 0.9800
C36 C38 1.567(15)
C36 H36A 0.9800
C36 H36B 0.9800
C36 H36C 0.9800
C37 C38 1.474(16)
C37 H37A 0.9800
C37 H37B 0.9800
C37 H37C 0.9800
C38 C39 1.540(15)
C38 H38 1.0000
C39 C49 1.443(12)
C39 Ni2 2.114(9)
C40 C42 1.527(12)
C40 C41 1.543(12)
C40 H40 1.0000
C41 H41A 0.9800
C41 H41B 0.9800
C41 H41C 0.9800
C42 H42A 0.9800
C42 H42B 0.9800
C42 H42C 0.9800
C46 C48 1.528(13)
C46 H46A 0.9800
C46 H46B 0.9800
C46 H46C 0.9800
C47 C48 1.551(11)
C47 H47A 0.9800
C47 H47B 0.9800
C47 H47C 0.9800
C48 C49 1.521(11)
C48 H48 1.0000
C49 Ni2 2.141(8)
C50 C51 1.468(13)
C50 C52 1.540(12)
C50 H50 1.0000
C51 H51A 0.9800
C51 H51B 0.9800
C51 H51C 0.9800
C52 H52A 0.9800
C52 H52B 0.9800
C52 H52C 0.9800
C60 C61 1.368(13)
C60 C65 1.461(14)
C61 C62 1.391(14)
C61 H61 0.9500
C62 C63 1.190(16)
C62 H62 0.9500
C63 C64 1.565(16)
C63 H63 0.9500
C64 C66 1.335(15)
C64 C65 1.412(15)
C65 C69 1.468(16)
C66 C67 1.370(18)
C66 H66 0.9500
C67 C68 1.653(15)
C67 H67 0.9500
C68 C69 1.257(16)
C68 H68 0.9500
C69 H69 0.9500
C70 C71 1.393(14)
C70 C75 1.470(15)
C71 C72 1.385(13)
C71 H71 0.9500
C72 C73 1.207(15)
C72 H72 0.9500
C73 C74 1.542(16)
C73 H73 0.9500
C74 C76 1.345(16)
C74 C75 1.391(15)
C75 C79 1.489(18)
C76 C77 1.372(17)
C76 H76 0.9500
C77 C78 1.656(16)
C77 H77 0.9500
C78 C79 1.204(18)
C78 H78 0.9500
C79 H79 0.9500
C101 C102 1.430(14)
C101 C105 1.482(14)
C101 C110 1.514(15)
C101 Ni3 2.178(11)
C102 C103 1.419(14)
C102 C120 1.507(10)
C102 Ni3 2.131(7)
C103 C104 1.436(13)
C103 C130 1.511(15)
C103 Ni3 2.122(11)
C104 C105 1.430(12)
C104 C140 1.512(12)
C104 Ni3 2.124(8)
C105 C150 1.522(11)
C105 Ni3 2.128(8)
C106 N4 1.487(12)
C106 H10A 0.9800
C106 H10B 0.9800
C106 H10C 0.9800
C107 N4 1.471(11)
C107 H10D 0.9800
C107 H10E 0.9800
C107 H10F 0.9800
C108 C170 1.484(11)
C108 C109 1.500(14)
C108 N4 1.504(10)
C108 H108 1.0000
C109 C149 1.432(15)
C109 C119 1.463(14)
C109 Ni4 2.182(11)
C110 C160 1.489(11)
C110 N3 1.492(10)
C110 H110 1.0000
C111 N3 1.522(12)
C111 H11D 0.9800
C111 H11E 0.9800
C111 H11F 0.9800
C112 N3 1.479(11)
C112 H11G 0.9800
C112 H11H 0.9800
C112 H11I 0.9800
C116 C118 1.580(12)
C116 H11J 0.9800
C116 H11K 0.9800
C116 H11L 0.9800
C117 C118 1.560(12)
C117 H11M 0.9800
C117 H11N 0.9800
C117 H11O 0.9800
C118 C119 1.524(11)
C118 H118 1.0000
C119 C129 1.423(11)
C119 Ni4 2.152(7)
C120 C121 1.545(12)
C120 C122 1.551(11)
C120 H120 1.0000
C121 H12D 0.9800
C121 H12E 0.9800
C121 H12F 0.9800
C122 H12G 0.9800
C122 H12H 0.9800
C122 H12I 0.9800
C126 C128 1.536(13)
C126 H12J 0.9800
C126 H12K 0.9800
C126 H12L 0.9800
C127 C128 1.536(13)
C127 H12M 0.9800
C127 H12N 0.9800
C127 H12O 0.9800
C128 C129 1.515(12)
C128 H128 1.0000
C129 C139 1.436(13)
C129 Ni4 2.139(8)
C130 C131 1.514(16)
C130 C132 1.597(14)
C130 H130 1.0000
C131 H13A 0.9800
C131 H13B 0.9800
C131 H13C 0.9800
C132 H13D 0.9800
C132 H13E 0.9800
C132 H13F 0.9800
C136 C138 1.512(15)
C136 H13G 0.9800
C136 H13H 0.9800
C136 H13I 0.9800
C137 C138 1.559(13)
C137 H13J 0.9800
C137 H13K 0.9800
C137 H13L 0.9800
C138 C139 1.499(14)
C138 H138 1.0000
C139 C149 1.412(12)
C139 Ni4 2.105(9)
C140 C142 1.527(14)
C140 C141 1.537(13)
C140 H140 1.0000
C141 H14A 0.9800
C141 H14B 0.9800
C141 H14C 0.9800
C142 H14D 0.9800
C142 H14E 0.9800
C142 H14F 0.9800
C146 C148 1.534(12)
C146 H14G 0.9800
C146 H14H 0.9800
C146 H14I 0.9800
C147 C148 1.527(12)
C147 H14J 0.9800
C147 H14K 0.9800
C147 H14L 0.9800
C148 C149 1.556(11)
C148 H148 1.0000
C149 Ni4 2.116(8)
C150 C152 1.532(13)
C150 C151 1.604(13)
C150 H150 1.0000
C151 H15A 0.9800
C151 H15B 0.9800
C151 H15C 0.9800
C152 H15D 0.9800
C152 H15E 0.9800
C152 H15F 0.9800
C160 C161 1.371(13)
C160 C165 1.426(14)
C161 C162 1.426(16)
C161 H161 0.9500
C162 C163 1.488(16)
C162 H162 0.9500
C163 C164 1.308(17)
C163 H163 0.9500
C164 C165 1.421(16)
C164 C166 1.526(16)
C165 C169 1.387(15)
C166 C167 1.347(18)
C166 H166 0.9500
C167 C168 1.141(15)
C167 H167 0.9500
C168 C169 1.491(14)
C168 H168 0.9500
C169 H169 0.9500
C170 C171 1.393(14)
C170 C175 1.422(14)
C171 C172 1.437(14)
C171 H171 0.9500
C172 C173 1.494(16)
C172 H172 0.9500
C173 C174 1.301(18)
C173 H173 0.9500
C174 C175 1.423(17)
C174 C176 1.530(18)
C175 C179 1.384(16)
C176 C177 1.36(2)
C176 H176 0.9500
C177 C178 1.121(17)
C177 H177 0.9500
C178 C179 1.485(14)
C178 H178 0.9500
C179 H179 0.9500
Br1 Ni1 2.2483(19)
Br2 Ni2 2.244(2)
Br3 Ni3 2.242(2)
Br4 Ni4 2.236(2)
